data_7158443
loop_
_publ_author_name
'Rai, Vishakha'
'P, Kavyashree'
'Harmalkar, Sarvesh S.'
'Dhuri, Sundar N.'
'Maddani, Mahagundappa R.'

_publ_section_title
;
 1,6-Addition of 1,2,3-NH triazoles to <i>para</i>-quinone methides:
 Facile access to highly selective N<sup>1</sup> and N<sup>2</sup>
 substituted triazoles.
;
_journal_issue 2
_journal_name_full 'Organic &amp; biomolecular chemistry'
_journal_page_first 345
_journal_page_last 351
_journal_paper_doi 10.1039/d1ob01717a
_journal_volume 20
_journal_year 2022
_chemical_formula_sum 'C29 H32 N3 O'
_chemical_formula_weight 438.58
_space_group_crystal_system monoclinic
_space_group_IT_number 14
_space_group_name_Hall '-P 2yn'
_space_group_name_H-M_alt 'P 1 21/n 1'
_atom_sites_solution_hydrogens geom
_audit_creation_method SHELXL-2018/3
_audit_update_record
;
2021-08-16 deposited with the CCDC.	2021-11-24 downloaded from the CCDC.
;
_cell_angle_alpha 90
_cell_angle_beta 104.578(4)
_cell_angle_gamma 90
_cell_formula_units_Z 4
_cell_length_a 11.0143(14)
_cell_length_b 15.747(2)
_cell_length_c 15.541(2)
_cell_measurement_reflns_used 5549
_cell_measurement_temperature 296(2)
_cell_measurement_theta_max 24.48
_cell_measurement_theta_min 2.91
_cell_volume 2608.7(6)
_computing_structure_refinement 'SHELXL-2018/3 (Sheldrick, 2018)'
_computing_structure_solution 'SHELXT 2014/5 (Sheldrick, 2014)'
_diffrn_ambient_temperature 296(2)
_diffrn_measured_fraction_theta_full 0.999
_diffrn_measured_fraction_theta_max 0.997
_diffrn_measurement_device_type 'Bruker D8 Quest'
_diffrn_measurement_method '\f and \w scans'
_diffrn_radiation_type MoK\a
_diffrn_radiation_wavelength 0.71073
_diffrn_reflns_av_R_equivalents 0.0501
_diffrn_reflns_av_unetI/netI 0.0465
_diffrn_reflns_Laue_measured_fraction_full 0.999
_diffrn_reflns_Laue_measured_fraction_max 0.997
_diffrn_reflns_limit_h_max 14
_diffrn_reflns_limit_h_min -14
_diffrn_reflns_limit_k_max 21
_diffrn_reflns_limit_k_min -21
_diffrn_reflns_limit_l_max 20
_diffrn_reflns_limit_l_min -20
_diffrn_reflns_number 34744
_diffrn_reflns_point_group_measured_fraction_full 0.999
_diffrn_reflns_point_group_measured_fraction_max 0.997
_diffrn_reflns_theta_full 25.242
_diffrn_reflns_theta_max 28.327
_diffrn_reflns_theta_min 2.587
_exptl_absorpt_coefficient_mu 0.068
_exptl_absorpt_correction_type multi-scan
_exptl_absorpt_process_details SADABS
_exptl_crystal_colour colourless
_exptl_crystal_density_diffrn 1.117
_exptl_crystal_description block
_exptl_crystal_F_000 940
_exptl_crystal_size_max 0.5
_exptl_crystal_size_mid 0.4
_exptl_crystal_size_min 0.3
_exptl_transmission_factor_max 0.7457
_exptl_transmission_factor_min 0.6880
_refine_diff_density_max 0.241
_refine_diff_density_min -0.160
_refine_diff_density_rms 0.033
_refine_ls_extinction_coef 0.0089(17)
_refine_ls_extinction_expression Fc^*^=kFc[1+0.001xFc^2^\l^3^/sin(2\q)]^-1/4^
_refine_ls_extinction_method 'SHELXL-2018/3 (Sheldrick 2018)'
_refine_ls_goodness_of_fit_ref 1.019
_refine_ls_hydrogen_treatment constr
_refine_ls_matrix_type full
_refine_ls_number_parameters 305
_refine_ls_number_reflns 6494
_refine_ls_number_restraints 0
_refine_ls_restrained_S_all 1.019
_refine_ls_R_factor_all 0.1382
_refine_ls_R_factor_gt 0.0598
_refine_ls_shift/su_max 0.000
_refine_ls_shift/su_mean 0.000
_refine_ls_structure_factor_coef Fsqd
_refine_ls_weighting_details 'w=1/[\s^2^(Fo^2^)+(0.0767P)^2^+0.5234P] where P=(Fo^2^+2Fc^2^)/3'
_refine_ls_weighting_scheme calc
_refine_ls_wR_factor_gt 0.1487
_refine_ls_wR_factor_ref 0.1957
_reflns_Friedel_coverage 0.000
_reflns_number_gt 3196
_reflns_number_total 6494
_reflns_threshold_expression 'I > 2\s(I)'
_cod_data_source_file d1ob01717a2.cif
_cod_data_source_block shelx_CCDC1
_cod_depositor_comments 'Adding full bibliography for 7158442--7158443.cif.'
_cod_original_cell_volume 2608.6(6)
_cod_original_sg_symbol_H-M 'P 21/n'
_cod_database_code 7158443
_shelx_shelxl_version_number 2018/3
_shelx_space_group_comment
;
The symmetry employed for this shelxl refinement is uniquely defined
by the following loop, which should always be used as a source of
symmetry information in preference to the above space-group names.
They are only intended as comments.
;

loop_
_space_group_symop_operation_xyz
'x, y, z'
'-x+1/2, y+1/2, -z+1/2'
'-x, -y, -z'
'x-1/2, -y-1/2, z-1/2'

loop_
_atom_site_label
_atom_site_type_symbol
_atom_site_fract_x
_atom_site_fract_y
_atom_site_fract_z
_atom_site_U_iso_or_equiv
_atom_site_adp_type
_atom_site_occupancy
_atom_site_site_symmetry_order
_atom_site_calc_flag
_atom_site_refinement_flags_posn
_atom_site_refinement_flags_adp
_atom_site_refinement_flags_occupancy
_atom_site_disorder_assembly
_atom_site_disorder_group
N1 N 0.53736(15) 0.40892(10) 0.39111(10) 0.0491(4) Uani 1 1 d . . . . .
C1 C 0.1439(2) 0.25059(16) 0.38802(16) 0.0653(6) Uani 1 1 d . . . . .
O1 O 0.02842(15) 0.21119(13) 0.36329(15) 0.1058(7) Uani 1 1 d . . . . .
N2 N 0.52033(17) 0.37006(11) 0.31312(12) 0.0615(5) Uani 1 1 d . . . . .
C2 C 0.2481(2) 0.19876(14) 0.42169(15) 0.0599(6) Uani 1 1 d . . . . .
C3 C 0.36427(19) 0.23871(13) 0.44650(14) 0.0559(5) Uani 1 1 d . . . . .
H3 H 0.435273 0.206012 0.469716 0.067 Uiso 1 1 calc R U . . .
N3 N 0.60160(16) 0.48154(10) 0.39817(11) 0.0535(4) Uani 1 1 d . . . . .
C4 C 0.37790(18) 0.32509(13) 0.43790(13) 0.0495(5) Uani 1 1 d . . . . .
C7 C 0.2354(2) 0.10233(16) 0.4317(2) 0.0822(8) Uani 1 1 d . . . . .
C6 C 0.15278(19) 0.33882(15) 0.37899(15) 0.0628(6) Uani 1 1 d . . . . .
C5 C 0.27199(19) 0.37370(14) 0.40448(14) 0.0577(5) Uani 1 1 d . . . . .
H5 H 0.281089 0.432009 0.398896 0.069 Uiso 1 1 calc R U . . .
C8 C 0.3632(3) 0.06082(17) 0.4704(3) 0.1278(14) Uani 1 1 d . . . . .
H8A H 0.351995 0.001190 0.478664 0.192 Uiso 1 1 calc R U . . .
H8B H 0.402177 0.086510 0.526564 0.192 Uiso 1 1 calc R U . . .
H8C H 0.415637 0.068739 0.430139 0.192 Uiso 1 1 calc R U . . .
C9 C 0.1512(4) 0.0820(2) 0.4942(3) 0.1348(14) Uani 1 1 d . . . . .
H9A H 0.070263 0.107555 0.471573 0.202 Uiso 1 1 calc R U . . .
H9B H 0.188753 0.104181 0.552365 0.202 Uiso 1 1 calc R U . . .
H9C H 0.141808 0.021594 0.497774 0.202 Uiso 1 1 calc R U . . .
C10 C 0.1816(3) 0.06215(19) 0.3399(2) 0.1250(13) Uani 1 1 d . . . . .
H10A H 0.099402 0.084730 0.314439 0.188 Uiso 1 1 calc R U . . .
H10B H 0.176196 0.001708 0.346145 0.188 Uiso 1 1 calc R U . . .
H10C H 0.235462 0.074903 0.301741 0.188 Uiso 1 1 calc R U . . .
C11 C 0.0373(2) 0.39680(19) 0.3448(2) 0.0875(8) Uani 1 1 d . . . . .
C12 C 0.0754(3) 0.4902(2) 0.3465(3) 0.1292(14) Uani 1 1 d . . . . .
H12A H 0.129022 0.498645 0.307198 0.194 Uiso 1 1 calc R U . . .
H12B H 0.119395 0.505794 0.405879 0.194 Uiso 1 1 calc R U . . .
H12C H 0.001712 0.524736 0.327514 0.194 Uiso 1 1 calc R U . . .
C13 C -0.0301(3) 0.3744(3) 0.2488(3) 0.1426(15) Uani 1 1 d . . . . .
H13A H -0.100338 0.411696 0.228366 0.214 Uiso 1 1 calc R U . . .
H13B H -0.059076 0.316703 0.246206 0.214 Uiso 1 1 calc R U . . .
H13C H 0.026954 0.380622 0.211565 0.214 Uiso 1 1 calc R U . . .
C14 C -0.0514(3) 0.3890(3) 0.4065(3) 0.1364(14) Uani 1 1 d . . . . .
H14A H -0.119250 0.428628 0.388204 0.205 Uiso 1 1 calc R U . . .
H14B H -0.006052 0.401258 0.466518 0.205 Uiso 1 1 calc R U . . .
H14C H -0.084260 0.332335 0.403364 0.205 Uiso 1 1 calc R U . . .
C15 C 0.50344(18) 0.37059(13) 0.46816(13) 0.0510(5) Uani 1 1 d . . . . .
H15 H 0.490352 0.417772 0.505951 0.061 Uiso 1 1 calc R U . . .
C16 C 0.61014(19) 0.31848(13) 0.52329(13) 0.0534(5) Uani 1 1 d . . . . .
C17 C 0.6934(3) 0.2762(2) 0.48774(18) 0.0904(9) Uani 1 1 d . . . . .
H17 H 0.686610 0.280289 0.427012 0.108 Uiso 1 1 calc R U . . .
C18 C 0.7884(3) 0.2270(2) 0.5400(2) 0.1168(12) Uani 1 1 d . . . . .
H18 H 0.843916 0.197940 0.514337 0.140 Uiso 1 1 calc R U . . .
C19 C 0.7998(3) 0.2217(2) 0.6293(2) 0.1070(11) Uani 1 1 d . . . . .
H19 H 0.863568 0.189369 0.664988 0.128 Uiso 1 1 calc R U . . .
C20 C 0.7183(4) 0.2635(3) 0.6653(2) 0.1181(12) Uani 1 1 d . . . . .
H20 H 0.725974 0.259806 0.726151 0.142 Uiso 1 1 calc R U . . .
C21 C 0.6234(3) 0.3120(2) 0.61310(17) 0.0983(10) Uani 1 1 d . . . . .
H21 H 0.567949 0.340562 0.639182 0.118 Uiso 1 1 calc R U . . .
C22 C 0.5759(2) 0.42195(14) 0.26713(15) 0.0623(6) Uani 1 1 d . . . . .
H22 H 0.580182 0.412994 0.208813 0.075 Uiso 1 1 calc R U . . .
C23 C 0.62622(18) 0.49101(13) 0.31865(13) 0.0508(5) Uani 1 1 d . . . . .
C24 C 0.6990(2) 0.56272(13) 0.29797(15) 0.0573(5) Uani 1 1 d . . . . .
C25 C 0.7244(3) 0.56797(17) 0.21534(17) 0.0777(7) Uani 1 1 d . . . . .
H25 H 0.689776 0.528200 0.171837 0.093 Uiso 1 1 calc R U . . .
C26 C 0.7998(3) 0.6309(2) 0.1967(2) 0.1003(10) Uani 1 1 d . . . . .
H26 H 0.816850 0.633053 0.141049 0.120 Uiso 1 1 calc R U . . .
C27 C 0.8501(3) 0.6903(2) 0.2593(3) 0.1067(11) Uani 1 1 d . . . . .
H27 H 0.901963 0.732602 0.246641 0.128 Uiso 1 1 calc R U . . .
C28 C 0.8240(3) 0.68768(19) 0.3406(2) 0.1071(11) Uani 1 1 d . . . . .
H28 H 0.856428 0.728990 0.382902 0.129 Uiso 1 1 calc R U . . .
C29 C 0.7492(3) 0.62349(16) 0.36004(19) 0.0822(8) Uani 1 1 d . . . . .
H29 H 0.732842 0.621517 0.415864 0.099 Uiso 1 1 calc R U . . .

loop_
_atom_site_aniso_label
_atom_site_aniso_U_11
_atom_site_aniso_U_22
_atom_site_aniso_U_33
_atom_site_aniso_U_23
_atom_site_aniso_U_13
_atom_site_aniso_U_12
N1 0.0474(9) 0.0475(9) 0.0509(9) -0.0079(8) 0.0098(7) -0.0046(7)
C1 0.0418(12) 0.0733(15) 0.0775(15) 0.0065(13) 0.0089(10) -0.0069(11)
O1 0.0479(10) 0.0987(14) 0.1565(19) 0.0177(13) -0.0010(11) -0.0201(9)
N2 0.0695(12) 0.0607(11) 0.0540(11) -0.0118(9) 0.0149(9) -0.0119(9)
C2 0.0493(12) 0.0600(13) 0.0654(13) 0.0044(11) 0.0047(10) -0.0061(10)
C3 0.0454(11) 0.0549(12) 0.0622(13) -0.0011(10) 0.0043(9) 0.0030(9)
N3 0.0535(10) 0.0482(10) 0.0599(11) -0.0072(8) 0.0163(8) -0.0039(8)
C4 0.0442(11) 0.0513(11) 0.0535(11) -0.0034(10) 0.0132(9) 0.0002(9)
C7 0.0674(16) 0.0609(15) 0.104(2) 0.0070(15) -0.0052(14) -0.0127(12)
C6 0.0446(12) 0.0727(15) 0.0704(14) 0.0110(12) 0.0131(10) 0.0067(11)
C5 0.0538(13) 0.0563(12) 0.0644(13) 0.0051(11) 0.0173(10) 0.0045(10)
C8 0.095(2) 0.0557(16) 0.198(4) 0.016(2) -0.027(2) -0.0005(15)
C9 0.129(3) 0.106(3) 0.168(4) 0.054(3) 0.034(3) -0.028(2)
C10 0.122(3) 0.0723(19) 0.151(3) -0.018(2) -0.020(2) -0.0183(18)
C11 0.0549(15) 0.090(2) 0.113(2) 0.0217(17) 0.0117(14) 0.0212(13)
C12 0.089(2) 0.092(2) 0.201(4) 0.039(2) 0.025(2) 0.0347(18)
C13 0.110(3) 0.157(4) 0.127(3) 0.022(3) -0.033(2) 0.044(2)
C14 0.077(2) 0.154(3) 0.192(4) 0.031(3) 0.059(2) 0.046(2)
C15 0.0500(11) 0.0520(11) 0.0530(12) -0.0066(10) 0.0167(9) -0.0038(9)
C16 0.0488(12) 0.0584(12) 0.0505(12) -0.0027(10) 0.0081(9) -0.0091(10)
C17 0.0780(18) 0.125(2) 0.0643(15) 0.0088(16) 0.0105(13) 0.0386(17)
C18 0.087(2) 0.154(3) 0.100(2) 0.020(2) 0.0063(18) 0.053(2)
C19 0.079(2) 0.123(3) 0.096(2) 0.036(2) -0.0205(18) 0.0030(19)
C20 0.116(3) 0.165(4) 0.0623(18) 0.030(2) 0.0017(19) 0.011(3)
C21 0.098(2) 0.140(3) 0.0573(16) 0.0097(17) 0.0200(15) 0.013(2)
C22 0.0726(15) 0.0636(14) 0.0505(12) -0.0046(11) 0.0153(11) -0.0097(12)
C23 0.0460(11) 0.0520(12) 0.0533(12) 0.0024(10) 0.0105(9) 0.0041(9)
C24 0.0526(12) 0.0539(12) 0.0645(13) 0.0065(11) 0.0131(10) 0.0045(10)
C25 0.0895(19) 0.0765(17) 0.0683(15) 0.0124(13) 0.0223(13) -0.0085(14)
C26 0.124(3) 0.092(2) 0.091(2) 0.0266(19) 0.0405(19) -0.015(2)
C27 0.124(3) 0.080(2) 0.124(3) 0.021(2) 0.044(2) -0.0298(19)
C28 0.134(3) 0.0746(19) 0.119(3) -0.0074(18) 0.043(2) -0.0397(19)
C29 0.098(2) 0.0677(16) 0.0863(18) -0.0084(14) 0.0336(15) -0.0184(15)

loop_
_atom_type_symbol
_atom_type_description
_atom_type_scat_dispersion_real
_atom_type_scat_dispersion_imag
_atom_type_scat_source
C C 0.0033 0.0016 'International Tables Vol C Tables 4.2.6.8 and 6.1.1.4'
H H 0.0000 0.0000 'International Tables Vol C Tables 4.2.6.8 and 6.1.1.4'
N N 0.0061 0.0033 'International Tables Vol C Tables 4.2.6.8 and 6.1.1.4'
O O 0.0106 0.0060 'International Tables Vol C Tables 4.2.6.8 and 6.1.1.4'

loop_
_geom_angle_atom_site_label_1
_geom_angle_atom_site_label_2
_geom_angle_atom_site_label_3
_geom_angle
_geom_angle_site_symmetry_1
_geom_angle_site_symmetry_3
_geom_angle_publ_flag
N2 N1 N3 114.84(16) . . ?
N2 N1 C15 123.18(16) . . ?
N3 N1 C15 121.52(15) . . ?
O1 C1 C2 117.0(2) . . ?
O1 C1 C6 120.0(2) . . ?
C2 C1 C6 123.0(2) . . ?
N1 N2 C22 103.21(17) . . ?
C3 C2 C1 116.8(2) . . ?
C3 C2 C7 121.3(2) . . ?
C1 C2 C7 121.9(2) . . ?
C4 C3 C2 122.32(19) . . ?
C4 C3 H3 118.8 . . ?
C2 C3 H3 118.8 . . ?
N1 N3 C23 104.24(16) . . ?
C3 C4 C5 118.72(19) . . ?
C3 C4 C15 123.16(18) . . ?
C5 C4 C15 118.04(18) . . ?
C8 C7 C9 107.8(3) . . ?
C8 C7 C2 111.3(2) . . ?
C9 C7 C2 110.8(2) . . ?
C8 C7 C10 106.9(3) . . ?
C9 C7 C10 110.4(3) . . ?
C2 C7 C10 109.7(2) . . ?
C5 C6 C1 116.67(19) . . ?
C5 C6 C11 120.1(2) . . ?
C1 C6 C11 123.2(2) . . ?
C4 C5 C6 122.5(2) . . ?
C4 C5 H5 118.8 . . ?
C6 C5 H5 118.8 . . ?
C7 C8 H8A 109.5 . . ?
C7 C8 H8B 109.5 . . ?
H8A C8 H8B 109.5 . . ?
C7 C8 H8C 109.5 . . ?
H8A C8 H8C 109.5 . . ?
H8B C8 H8C 109.5 . . ?
C7 C9 H9A 109.5 . . ?
C7 C9 H9B 109.5 . . ?
H9A C9 H9B 109.5 . . ?
C7 C9 H9C 109.5 . . ?
H9A C9 H9C 109.5 . . ?
H9B C9 H9C 109.5 . . ?
C7 C10 H10A 109.5 . . ?
C7 C10 H10B 109.5 . . ?
H10A C10 H10B 109.5 . . ?
C7 C10 H10C 109.5 . . ?
H10A C10 H10C 109.5 . . ?
H10B C10 H10C 109.5 . . ?
C12 C11 C13 107.6(3) . . ?
C12 C11 C14 106.3(3) . . ?
C13 C11 C14 111.2(3) . . ?
C12 C11 C6 111.3(2) . . ?
C13 C11 C6 110.7(3) . . ?
C14 C11 C6 109.6(2) . . ?
C11 C12 H12A 109.5 . . ?
C11 C12 H12B 109.5 . . ?
H12A C12 H12B 109.5 . . ?
C11 C12 H12C 109.5 . . ?
H12A C12 H12C 109.5 . . ?
H12B C12 H12C 109.5 . . ?
C11 C13 H13A 109.5 . . ?
C11 C13 H13B 109.5 . . ?
H13A C13 H13B 109.5 . . ?
C11 C13 H13C 109.5 . . ?
H13A C13 H13C 109.5 . . ?
H13B C13 H13C 109.5 . . ?
C11 C14 H14A 109.5 . . ?
C11 C14 H14B 109.5 . . ?
H14A C14 H14B 109.5 . . ?
C11 C14 H14C 109.5 . . ?
H14A C14 H14C 109.5 . . ?
H14B C14 H14C 109.5 . . ?
N1 C15 C16 111.35(16) . . ?
N1 C15 C4 109.80(15) . . ?
C16 C15 C4 115.84(17) . . ?
N1 C15 H15 106.4 . . ?
C16 C15 H15 106.4 . . ?
C4 C15 H15 106.4 . . ?
C17 C16 C21 117.9(2) . . ?
C17 C16 C15 123.0(2) . . ?
C21 C16 C15 119.1(2) . . ?
C16 C17 C18 121.5(3) . . ?
C16 C17 H17 119.3 . . ?
C18 C17 H17 119.3 . . ?
C19 C18 C17 119.5(3) . . ?
C19 C18 H18 120.3 . . ?
C17 C18 H18 120.3 . . ?
C20 C19 C18 119.6(3) . . ?
C20 C19 H19 120.2 . . ?
C18 C19 H19 120.2 . . ?
C19 C20 C21 120.8(3) . . ?
C19 C20 H20 119.6 . . ?
C21 C20 H20 119.6 . . ?
C16 C21 C20 120.7(3) . . ?
C16 C21 H21 119.6 . . ?
C20 C21 H21 119.6 . . ?
N2 C22 C23 110.09(19) . . ?
N2 C22 H22 125.0 . . ?
C23 C22 H22 125.0 . . ?
N3 C23 C22 107.61(18) . . ?
N3 C23 C24 122.48(18) . . ?
C22 C23 C24 129.9(2) . . ?
C29 C24 C25 118.1(2) . . ?
C29 C24 C23 121.9(2) . . ?
C25 C24 C23 119.9(2) . . ?
C26 C25 C24 121.0(3) . . ?
C26 C25 H25 119.5 . . ?
C24 C25 H25 119.5 . . ?
C27 C26 C25 120.3(3) . . ?
C27 C26 H26 119.9 . . ?
C25 C26 H26 119.9 . . ?
C26 C27 C28 119.8(3) . . ?
C26 C27 H27 120.1 . . ?
C28 C27 H27 120.1 . . ?
C27 C28 C29 120.0(3) . . ?
C27 C28 H28 120.0 . . ?
C29 C28 H28 120.0 . . ?
C24 C29 C28 120.8(3) . . ?
C24 C29 H29 119.6 . . ?
C28 C29 H29 119.6 . . ?

loop_
_geom_bond_atom_site_label_1
_geom_bond_atom_site_label_2
_geom_bond_distance
_geom_bond_site_symmetry_2
_geom_bond_publ_flag
N1 N2 1.328(2) . ?
N1 N3 1.335(2) . ?
N1 C15 1.471(2) . ?
C1 O1 1.380(3) . ?
C1 C2 1.398(3) . ?
C1 C6 1.402(3) . ?
N2 C22 1.332(3) . ?
C2 C3 1.391(3) . ?
C2 C7 1.536(3) . ?
C3 C4 1.379(3) . ?
C3 H3 0.9300 . ?
N3 C23 1.338(2) . ?
C4 C5 1.383(3) . ?
C4 C15 1.523(3) . ?
C7 C8 1.531(4) . ?
C7 C9 1.536(4) . ?
C7 C10 1.537(4) . ?
C6 C5 1.386(3) . ?
C6 C11 1.547(3) . ?
C5 H5 0.9300 . ?
C8 H8A 0.9600 . ?
C8 H8B 0.9600 . ?
C8 H8C 0.9600 . ?
C9 H9A 0.9600 . ?
C9 H9B 0.9600 . ?
C9 H9C 0.9600 . ?
C10 H10A 0.9600 . ?
C10 H10B 0.9600 . ?
C10 H10C 0.9600 . ?
C11 C12 1.527(4) . ?
C11 C13 1.532(4) . ?
C11 C14 1.536(4) . ?
C12 H12A 0.9600 . ?
C12 H12B 0.9600 . ?
C12 H12C 0.9600 . ?
C13 H13A 0.9600 . ?
C13 H13B 0.9600 . ?
C13 H13C 0.9600 . ?
C14 H14A 0.9600 . ?
C14 H14B 0.9600 . ?
C14 H14C 0.9600 . ?
C15 C16 1.511(3) . ?
C15 H15 0.9800 . ?
C16 C17 1.358(3) . ?
C16 C21 1.370(3) . ?
C17 C18 1.388(4) . ?
C17 H17 0.9300 . ?
C18 C19 1.364(5) . ?
C18 H18 0.9300 . ?
C19 C20 1.344(5) . ?
C19 H19 0.9300 . ?
C20 C21 1.381(4) . ?
C20 H20 0.9300 . ?
C21 H21 0.9300 . ?
C22 C23 1.381(3) . ?
C22 H22 0.9300 . ?
C23 C24 1.467(3) . ?
C24 C29 1.372(3) . ?
C24 C25 1.384(3) . ?
C25 C26 1.370(4) . ?
C25 H25 0.9300 . ?
C26 C27 1.363(4) . ?
C26 H26 0.9300 . ?
C27 C28 1.365(4) . ?
C27 H27 0.9300 . ?
C28 C29 1.384(4) . ?
C28 H28 0.9300 . ?
C29 H29 0.9300 . ?
